data_7056157
loop_
_publ_author_name
'Catalano, Maria R.'
'Pellegrino, Anna Lucia'
'Rossi, Patrizia'
'Paoli, Paola'
'Cortelletti, Paolo'
'Pedroni, Marco'
'Speghini, Adolfo'
'Malandrino, Graziella'

_publ_section_title
;
 Upconverting Er3+, Yb3+ activated \b-NaYF4 thin films: a solution route
 using a novel sodium \b-diketonate polyether adduct
;
_journal_name_full 'New J. Chem.'
_journal_paper_doi 10.1039/C7NJ00236J
_journal_year 2017
_chemical_formula_sum 'C15 H23 F6 Na O7'
_chemical_formula_weight 452.32
_chemical_name_systematic
;
 ?
;
_space_group_crystal_system triclinic
_space_group_IT_number 2
_space_group_name_Hall '-P 1'
_space_group_name_H-M_alt 'P -1'
_symmetry_space_group_name_Hall '-P 1'
_symmetry_space_group_name_H-M 'P -1'
_atom_sites_solution_hydrogens geom
_audit_creation_method SHELXL-2014
_audit_update_record
;
2017-01-11 deposited with the CCDC.
2017-05-08 downloaded from the CCDC.
;
_cell_angle_alpha 106.022(5)
_cell_angle_beta 103.017(5)
_cell_angle_gamma 102.921(5)
_cell_formula_units_Z 2
_cell_length_a 8.8042(5)
_cell_length_b 9.8572(6)
_cell_length_c 13.1313(8)
_cell_measurement_reflns_used 4602
_cell_measurement_temperature 150(2)
_cell_measurement_theta_max 70.5032
_cell_measurement_theta_min 4.8982
_cell_volume 1016.28(12)
_computing_cell_refinement
;
CrysAlisPro, Oxford Diffraction Ltd.,
Version 1.171.33.41 (release 06-05-2009 CrysAlis171 .NET)
(compiled May  6 2009,17:20:42)
;
_computing_data_collection
;
CrysAlisPro, Oxford Diffraction Ltd.,
Version 1.171.33.41 (release 06-05-2009 CrysAlis171 .NET)
(compiled May  6 2009,17:20:42)
;
_computing_data_reduction
;
CrysAlisPro, Oxford Diffraction Ltd.,
Version 1.171.33.41 (release 06-05-2009 CrysAlis171 .NET)
(compiled May  6 2009,17:20:42)
;
_computing_molecular_graphics 'ORTEP-3 (Farruggia, 1997)'
_computing_publication_material 'PARST97 (Nardelli, 1995)'
_computing_structure_refinement 'SHELXL-2014 (Sheldrick, 2014)'
_computing_structure_solution 'SIR97 (Altomare, 1999)'
_diffrn_ambient_temperature 150(2)
_diffrn_detector_area_resol_mean 8.1241
_diffrn_measured_fraction_theta_full 0.989
_diffrn_measured_fraction_theta_max 0.952
_diffrn_measurement_device_type 'Xcalibur, Onyx'
_diffrn_radiation_source 'Enhance (Cu) X-ray Source'
_diffrn_radiation_type CuK\a
_diffrn_radiation_wavelength 1.54184
_diffrn_reflns_av_R_equivalents 0.0300
_diffrn_reflns_av_unetI/netI 0.0280
_diffrn_reflns_Laue_measured_fraction_full 0.989
_diffrn_reflns_Laue_measured_fraction_max 0.952
_diffrn_reflns_limit_h_max 10
_diffrn_reflns_limit_h_min -10
_diffrn_reflns_limit_k_max 11
_diffrn_reflns_limit_k_min -11
_diffrn_reflns_limit_l_max 14
_diffrn_reflns_limit_l_min -15
_diffrn_reflns_number 10514
_diffrn_reflns_point_group_measured_fraction_full 0.989
_diffrn_reflns_point_group_measured_fraction_max 0.952
_diffrn_reflns_theta_full 67.684
_diffrn_reflns_theta_max 70.618
_diffrn_reflns_theta_min 4.902
_exptl_absorpt_coefficient_mu 1.500
_exptl_absorpt_correction_T_max 1.00000
_exptl_absorpt_correction_T_min 0.76951
_exptl_absorpt_correction_type multi-scan
_exptl_absorpt_process_details
;
CrysAlisPro, Oxford Diffraction Ltd.,
Version 1.171.33.41 (release 06-05-2009 CrysAlis171 .NET)
(compiled May  6 2009,17:20:42)
Empirical absorption correction using spherical harmonics,
 implemented in SCALE3 ABSPACK scaling algorithm.
;
_exptl_crystal_colour colourless
_exptl_crystal_density_diffrn 1.478
_exptl_crystal_description prism
_exptl_crystal_F_000 468
_exptl_crystal_size_max 0.32
_exptl_crystal_size_mid 0.28
_exptl_crystal_size_min 0.23
_refine_diff_density_max 0.290
_refine_diff_density_min -0.249
_refine_diff_density_rms 0.035
_refine_ls_extinction_method none
_refine_ls_goodness_of_fit_ref 1.029
_refine_ls_hydrogen_treatment constr
_refine_ls_matrix_type full
_refine_ls_number_parameters 419
_refine_ls_number_reflns 3710
_refine_ls_number_restraints 1
_refine_ls_restrained_S_all 1.029
_refine_ls_R_factor_all 0.0558
_refine_ls_R_factor_gt 0.0379
_refine_ls_shift/su_max 0.001
_refine_ls_shift/su_mean 0.000
_refine_ls_structure_factor_coef Fsqd
_refine_ls_weighting_details 'w=1/[\s^2^(Fo^2^)+(0.0498P)^2^+0.2577P] where P=(Fo^2^+2Fc^2^)/3'
_refine_ls_weighting_scheme calc
_refine_ls_wR_factor_gt 0.0927
_refine_ls_wR_factor_ref 0.1041
_reflns_Friedel_coverage 0.000
_reflns_number_gt 2820
_reflns_number_total 3710
_reflns_threshold_expression 'I > 2\s(I)'
_cod_data_source_file c7nj00236j2.cif
_cod_data_source_block Na_hfa_tetraglyme
_cod_original_cell_volume 1016.28(11)
_cod_database_code 7056157
_shelx_space_group_comment
;
The symmetry employed for this shelxl refinement is uniquely defined
by the following loop, which should always be used as a source of
symmetry information in preference to the above space-group names.
They are only intended as comments.
;
_shelxl_version_number 2014-1

loop_
_space_group_symop_operation_xyz
'x, y, z'
'-x, -y, -z'

loop_
_atom_site_label
_atom_site_type_symbol
_atom_site_fract_x
_atom_site_fract_y
_atom_site_fract_z
_atom_site_U_iso_or_equiv
_atom_site_adp_type
_atom_site_occupancy
_atom_site_site_symmetry_order
_atom_site_calc_flag
_atom_site_refinement_flags_posn
_atom_site_refinement_flags_adp
_atom_site_refinement_flags_occupancy
_atom_site_disorder_assembly
_atom_site_disorder_group
Na1 Na -0.01204(8) 0.34242(7) 0.67145(5) 0.03647(19) Uani 1 1 d . . . . .
O1 O -0.15274(14) 0.12796(14) 0.69761(10) 0.0396(3) Uani 1 1 d . . . . .
O2 O 0.19719(15) 0.28276(14) 0.77812(11) 0.0443(3) Uani 1 1 d . . . . .
C1 C -0.1085(2) 0.08106(18) 0.77364(14) 0.0342(4) Uani 1 1 d . . . . .
C2 C 0.0489(2) 0.1113(2) 0.84478(14) 0.0378(4) Uani 1 1 d . . . . .
H2 H 0.0619 0.0653 0.8995 0.045 Uiso 1 1 calc R U . . .
C3 C 0.1873(2) 0.2064(2) 0.83852(14) 0.0371(4) Uani 1 1 d . . . . .
C4 C -0.2463(2) -0.0277(2) 0.79140(17) 0.0453(5) Uani 1 1 d . . . . .
C5 C 0.3520(3) 0.2188(3) 0.91690(19) 0.0553(6) Uani 1 1 d . . . . .
F41_a F -0.264(2) 0.0267(17) 0.8909(14) 0.048(3) Uani 0.249(3) 1 d . . P A 1
F42_a F -0.231(3) -0.1552(14) 0.781(2) 0.053(4) Uani 0.249(3) 1 d . . P A 1
F43_a F -0.397(2) -0.050(3) 0.721(2) 0.058(5) Uani 0.249(3) 1 d . . P A 1
F44_b F -0.338(3) -0.132(2) 0.6939(9) 0.101(5) Uani 0.363(3) 1 d . . P A 2
F45_b F -0.1916(11) -0.111(2) 0.853(3) 0.092(4) Uani 0.363(3) 1 d . . P A 2
F46_b F -0.334(3) 0.0335(11) 0.838(3) 0.081(4) Uani 0.363(3) 1 d . . P A 2
F47_c F -0.3918(15) -0.0015(17) 0.762(2) 0.066(4) Uani 0.389(3) 1 d . . P A 3
F48_c F -0.2717(18) -0.1654(10) 0.7287(17) 0.061(3) Uani 0.389(3) 1 d . . P A 3
F49_c F -0.219(2) -0.022(2) 0.8967(7) 0.082(4) Uani 0.389(3) 1 d . . P A 3
F51_a F 0.460(3) 0.203(4) 0.864(3) 0.058(6) Uani 0.249(3) 1 d . . P A 1
F52_a F 0.3525(14) 0.114(2) 0.9641(18) 0.093(6) Uani 0.249(3) 1 d . . P A 1
F53_a F 0.411(3) 0.341(3) 0.9951(17) 0.138(10) Uani 0.249(3) 1 d . . P A 1
F54_b F 0.3621(10) 0.0661(9) 0.9075(8) 0.071(2) Uani 0.363(3) 1 d . . P A 2
F55_b F 0.3572(17) 0.2674(15) 1.0213(10) 0.071(5) Uani 0.363(3) 1 d . . P A 2
F56_b F 0.4795(11) 0.2787(14) 0.8994(9) 0.075(4) Uani 0.363(3) 1 d . . P A 2
F57_c F 0.3530(10) 0.1997(14) 1.0082(9) 0.063(3) Uani 0.389(3) 1 d . . P A 3
F58_c F 0.4453(10) 0.3796(13) 0.9603(10) 0.0685(19) Uani 0.389(3) 1 d . . P A 3
F59_c F 0.437(2) 0.158(3) 0.867(2) 0.088(7) Uani 0.389(3) 1 d . . P A 3
O3A_a O -0.3379(4) 0.3543(4) 0.6306(2) 0.0589(8) Uani 0.761(3) 1 d . . P B 1
O4A_a O -0.0803(3) 0.5033(3) 0.8276(2) 0.0637(7) Uani 0.761(3) 1 d . . P B 1
O5A_a O 0.1853(5) 0.6116(3) 0.7676(3) 0.0434(7) Uani 0.761(3) 1 d . . P B 1
O6A_a O 0.2003(12) 0.4183(13) 0.5758(9) 0.0373(10) Uani 0.761(3) 1 d . . P B 1
O7A_a O -0.0851(12) 0.1935(8) 0.4719(8) 0.0367(9) Uani 0.761(3) 1 d . . P B 1
C6A_a C -0.4599(8) 0.2272(7) 0.5505(4) 0.0800(17) Uani 0.761(3) 1 d . . P B 1
H6A1_a H -0.4462 0.2160 0.4769 0.120 Uiso 0.761(3) 1 calc R U P B 1
H6A2_a H -0.5682 0.2379 0.5495 0.120 Uiso 0.761(3) 1 calc R U P B 1
H6A3_a H -0.4500 0.1395 0.5694 0.120 Uiso 0.761(3) 1 calc R U P B 1
C7A_a C -0.3569(4) 0.3686(4) 0.7392(4) 0.0687(11) Uani 0.761(3) 1 d . . P B 1
H7A1_a H -0.4719 0.3611 0.7365 0.082 Uiso 0.761(3) 1 calc R U P B 1
H7A2_a H -0.3283 0.2884 0.7633 0.082 Uiso 0.761(3) 1 calc R U P B 1
C8A_a C -0.2537(6) 0.5056(5) 0.8132(5) 0.0906(16) Uani 0.761(3) 1 d . . P B 1
H8A1_a H -0.2756 0.5252 0.8858 0.109 Uiso 0.761(3) 1 calc R U P B 1
H8A2_a H -0.2722 0.5849 0.7840 0.109 Uiso 0.761(3) 1 calc R U P B 1
C9A_a C 0.0302(4) 0.6442(4) 0.8922(2) 0.0626(8) Uani 0.761(3) 1 d . . P B 1
H9A1_a H 0.0323 0.6671 0.9709 0.075 Uiso 0.761(3) 1 calc R U P B 1
H9A2_a H -0.0043 0.7204 0.8653 0.075 Uiso 0.761(3) 1 calc R U P B 1
C10A_a C 0.1980(4) 0.6453(4) 0.8829(3) 0.0543(8) Uani 0.761(3) 1 d . . P B 1
H10A_a H 0.2785 0.7439 0.9274 0.065 Uiso 0.761(3) 1 calc R U P B 1
H10B_a H 0.2339 0.5702 0.9106 0.065 Uiso 0.761(3) 1 calc R U P B 1
C11A_a C 0.3416(10) 0.6108(9) 0.7481(8) 0.0407(11) Uani 0.761(3) 1 d . . P B 1
H11A_a H 0.3847 0.5397 0.7771 0.049 Uiso 0.761(3) 1 calc R U P B 1
H11B_a H 0.4226 0.7106 0.7858 0.049 Uiso 0.761(3) 1 calc R U P B 1
C12A_a C 0.3085(12) 0.5641(11) 0.6219(5) 0.0401(12) Uani 0.761(3) 1 d . . P B 1
H12A_a H 0.2586 0.6314 0.5923 0.048 Uiso 0.761(3) 1 calc R U P B 1
H12B_a H 0.4119 0.5673 0.6033 0.048 Uiso 0.761(3) 1 calc R U P B 1
C13A_a C 0.1316(16) 0.3747(16) 0.4558(7) 0.0380(13) Uani 0.761(3) 1 d . . P B 1
H13A_a H 0.2200 0.3872 0.4209 0.046 Uiso 0.761(3) 1 calc R U P B 1
H13B_a H 0.0621 0.4361 0.4372 0.046 Uiso 0.761(3) 1 calc R U P B 1
C14A_a C 0.0278(8) 0.2094(5) 0.4137(6) 0.0355(9) Uani 0.761(3) 1 d . . P B 1
H14A_a H -0.0301 0.1763 0.3331 0.043 Uiso 0.761(3) 1 calc R U P B 1
H14B_a H 0.0999 0.1475 0.4256 0.043 Uiso 0.761(3) 1 calc R U P B 1
C15A_a C -0.2032(11) 0.0452(9) 0.4235(10) 0.0520(11) Uani 0.761(3) 1 d . . P B 1
H15A_a H -0.2837 0.0383 0.4642 0.078 Uiso 0.761(3) 1 calc R U P B 1
H15B_a H -0.1459 -0.0284 0.4288 0.078 Uiso 0.761(3) 1 calc R U P B 1
H15C_a H -0.2593 0.0261 0.3452 0.078 Uiso 0.761(3) 1 calc R U P B 1
O3B_b O -0.2989(17) 0.3838(16) 0.6733(9) 0.0589(8) Uani 0.239(3) 1 d . . P B 2
O4B_b O -0.0113(11) 0.4802(10) 0.8579(8) 0.0637(7) Uani 0.239(3) 1 d . . P B 2
O5B_b O 0.181(2) 0.6532(13) 0.7641(13) 0.0434(7) Uani 0.239(3) 1 d . . P B 2
O6B_b O 0.181(4) 0.425(4) 0.585(3) 0.0373(10) Uani 0.239(3) 1 d . . P B 2
O7B_b O -0.097(4) 0.217(3) 0.473(3) 0.0367(9) Uani 0.239(3) 1 d . . P B 2
C6B_b C -0.439(3) 0.265(3) 0.5995(17) 0.0800(17) Uani 0.239(3) 1 d . . P B 2
H6B1_b H -0.4407 0.2514 0.5225 0.120 Uiso 0.239(3) 1 calc R U P B 2
H6B2_b H -0.5384 0.2884 0.6104 0.120 Uiso 0.239(3) 1 calc R U P B 2
H6B3_b H -0.4357 0.1740 0.6149 0.120 Uiso 0.239(3) 1 calc R U P B 2
C7B_b C -0.2599(16) 0.4190(16) 0.8123(12) 0.0687(11) Uani 0.239(3) 1 d . . P B 2
H7B1_b H -0.3582 0.4311 0.8338 0.082 Uiso 0.239(3) 1 calc R U P B 2
H7B2_b H -0.2343 0.3342 0.8308 0.082 Uiso 0.239(3) 1 calc R U P B 2
C8B_b C -0.154(2) 0.5220(17) 0.8601(17) 0.0906(16) Uani 0.239(3) 1 d . . P B 2
H8B1_b H -0.1556 0.5626 0.9377 0.109 Uiso 0.239(3) 1 calc R U P B 2
H8B2_b H -0.1598 0.5984 0.8249 0.109 Uiso 0.239(3) 1 calc R U P B 2
C9B_b C 0.1410(14) 0.6026(12) 0.9226(9) 0.0626(8) Uani 0.239(3) 1 d . . P B 2
H9B1_b H 0.1316 0.6509 0.9967 0.075 Uiso 0.239(3) 1 calc R U P B 2
H9B2_b H 0.2322 0.5596 0.9342 0.075 Uiso 0.239(3) 1 calc R U P B 2
C10B_b C 0.1831(16) 0.7118(12) 0.8765(9) 0.0543(8) Uani 0.239(3) 1 d . . P B 2
H10C_b H 0.2940 0.7794 0.9216 0.065 Uiso 0.239(3) 1 calc R U P B 2
H10D_b H 0.1057 0.7708 0.8800 0.065 Uiso 0.239(3) 1 calc R U P B 2
C11B_b C 0.318(4) 0.630(3) 0.754(3) 0.0407(11) Uani 0.239(3) 1 d . . P B 2
H11C_b H 0.3418 0.5593 0.7913 0.049 Uiso 0.239(3) 1 calc R U P B 2
H11D_b H 0.4081 0.7245 0.7914 0.049 Uiso 0.239(3) 1 calc R U P B 2
C12B_b C 0.310(4) 0.575(4) 0.646(2) 0.0401(12) Uani 0.239(3) 1 d . . P B 2
H12C_b H 0.4183 0.5656 0.6415 0.048 Uiso 0.239(3) 1 calc R U P B 2
H12D_b H 0.2850 0.6457 0.6085 0.048 Uiso 0.239(3) 1 calc R U P B 2
C13B_b C 0.143(6) 0.380(6) 0.476(3) 0.0380(13) Uani 0.239(3) 1 d . . P B 2
H13C_b H 0.0839 0.4438 0.4482 0.046 Uiso 0.239(3) 1 calc R U P B 2
H13D_b H 0.2452 0.3935 0.4550 0.046 Uiso 0.239(3) 1 calc R U P B 2
C14B_b C 0.053(3) 0.243(2) 0.426(2) 0.0355(9) Uani 0.239(3) 1 d . . P B 2
H14C_b H 0.1184 0.1767 0.4407 0.043 Uiso 0.239(3) 1 calc R U P B 2
H14D_b H 0.0140 0.2212 0.3451 0.043 Uiso 0.239(3) 1 calc R U P B 2
C15B_b C -0.180(4) 0.073(3) 0.427(4) 0.0520(11) Uani 0.239(3) 1 d . . P B 2
H15D_b H -0.2661 0.0503 0.4610 0.078 Uiso 0.239(3) 1 calc R U P B 2
H15E_b H -0.1051 0.0150 0.4391 0.078 Uiso 0.239(3) 1 calc R U P B 2
H15F_b H -0.2292 0.0488 0.3469 0.078 Uiso 0.239(3) 1 calc R U P B 2

loop_
_atom_site_aniso_label
_atom_site_aniso_U_11
_atom_site_aniso_U_22
_atom_site_aniso_U_33
_atom_site_aniso_U_23
_atom_site_aniso_U_13
_atom_site_aniso_U_12
Na1 0.0410(4) 0.0362(4) 0.0359(4) 0.0160(3) 0.0143(3) 0.0116(3)
O1 0.0380(6) 0.0427(7) 0.0430(7) 0.0220(6) 0.0126(6) 0.0123(5)
O2 0.0405(7) 0.0468(8) 0.0491(8) 0.0252(6) 0.0124(6) 0.0105(6)
C1 0.0418(10) 0.0301(9) 0.0355(10) 0.0116(7) 0.0189(8) 0.0122(7)
C2 0.0464(10) 0.0443(10) 0.0315(9) 0.0203(8) 0.0159(8) 0.0176(8)
C3 0.0415(10) 0.0442(10) 0.0284(9) 0.0123(8) 0.0119(8) 0.0175(8)
C4 0.0491(11) 0.0453(12) 0.0511(13) 0.0230(10) 0.0247(10) 0.0153(9)
C5 0.0472(12) 0.0844(18) 0.0390(13) 0.0268(13) 0.0133(10) 0.0221(12)
F41_a 0.054(8) 0.056(6) 0.052(8) 0.023(4) 0.036(6) 0.026(4)
F42_a 0.086(10) 0.040(6) 0.062(9) 0.031(9) 0.052(9) 0.026(6)
F43_a 0.049(6) 0.054(11) 0.065(9) 0.025(7) 0.015(5) 0.006(7)
F44_b 0.096(8) 0.082(10) 0.083(5) 0.009(6) 0.030(6) -0.034(6)
F45_b 0.079(4) 0.097(9) 0.151(13) 0.098(9) 0.052(8) 0.035(6)
F46_b 0.075(9) 0.070(5) 0.140(12) 0.048(10) 0.079(8) 0.036(7)
F47_c 0.044(6) 0.061(8) 0.115(13) 0.043(8) 0.043(9) 0.026(6)
F48_c 0.077(7) 0.033(2) 0.081(9) 0.017(6) 0.053(7) 0.008(4)
F49_c 0.076(7) 0.109(11) 0.061(4) 0.051(8) 0.025(4) -0.002(5)
F51_a 0.033(6) 0.093(19) 0.059(8) 0.035(11) 0.021(6) 0.020(10)
F52_a 0.078(6) 0.129(18) 0.142(17) 0.103(13) 0.056(10) 0.072(10)
F53_a 0.14(2) 0.12(3) 0.084(18) -0.015(11) -0.049(12) 0.069(17)
F54_b 0.056(3) 0.068(4) 0.096(5) 0.032(4) 0.014(3) 0.036(3)
F55_b 0.083(4) 0.109(13) 0.036(3) 0.028(6) 0.011(3) 0.064(7)
F56_b 0.040(3) 0.111(9) 0.081(7) 0.064(6) 0.011(4) 0.004(5)
F57_c 0.055(3) 0.111(11) 0.063(6) 0.063(7) 0.022(3) 0.051(6)
F58_c 0.048(2) 0.066(3) 0.068(5) 0.020(3) -0.009(3) 0.002(2)
F59_c 0.068(10) 0.130(18) 0.073(7) 0.023(8) 0.015(6) 0.062(11)
O3A_a 0.060(2) 0.062(2) 0.071(2) 0.040(2) 0.0311(18) 0.0162(17)
O4A_a 0.0590(18) 0.0647(13) 0.0608(16) 0.0041(11) 0.0327(14) 0.0141(12)
O5A_a 0.0414(8) 0.042(2) 0.0402(8) 0.0092(14) 0.0074(7) 0.0124(15)
O6A_a 0.040(3) 0.0411(14) 0.035(2) 0.0178(14) 0.0168(12) 0.0089(15)
O7A_a 0.0434(17) 0.031(3) 0.0374(7) 0.0101(18) 0.0160(10) 0.0125(14)
C6A_a 0.048(2) 0.071(4) 0.122(5) 0.052(4) 0.014(3) 0.006(2)
C7A_a 0.064(2) 0.073(2) 0.114(3) 0.055(2) 0.063(2) 0.0394(19)
C8A_a 0.112(4) 0.087(3) 0.148(5) 0.069(3) 0.106(4) 0.070(3)
C9A_a 0.0662(19) 0.068(2) 0.0434(16) 0.0003(14) 0.0153(14) 0.0253(15)
C10A_a 0.0579(16) 0.053(2) 0.0396(14) 0.0002(16) 0.0085(12) 0.0195(17)
C11A_a 0.027(3) 0.041(3) 0.0499(18) 0.0143(19) 0.0092(17) 0.0078(13)
C12A_a 0.0394(10) 0.043(2) 0.037(4) 0.017(3) 0.014(3) 0.0041(13)
C13A_a 0.050(2) 0.0462(16) 0.027(4) 0.019(3) 0.018(3) 0.0183(17)
C14A_a 0.045(3) 0.028(3) 0.032(2) 0.007(2) 0.0148(18) 0.009(2)
C15A_a 0.048(3) 0.037(4) 0.0473(16) 0.007(3) 0.005(2) -0.011(2)
O3B_b 0.060(2) 0.062(2) 0.071(2) 0.040(2) 0.0311(18) 0.0162(17)
O4B_b 0.0590(18) 0.0647(13) 0.0608(16) 0.0041(11) 0.0327(14) 0.0141(12)
O5B_b 0.0414(8) 0.042(2) 0.0402(8) 0.0092(14) 0.0074(7) 0.0124(15)
O6B_b 0.040(3) 0.0411(14) 0.035(2) 0.0178(14) 0.0168(12) 0.0089(15)
O7B_b 0.0434(17) 0.031(3) 0.0374(7) 0.0101(18) 0.0160(10) 0.0125(14)
C6B_b 0.048(2) 0.071(4) 0.122(5) 0.052(4) 0.014(3) 0.006(2)
C7B_b 0.064(2) 0.073(2) 0.114(3) 0.055(2) 0.063(2) 0.0394(19)
C8B_b 0.112(4) 0.087(3) 0.148(5) 0.069(3) 0.106(4) 0.070(3)
C9B_b 0.0662(19) 0.068(2) 0.0434(16) 0.0003(14) 0.0153(14) 0.0253(15)
C10B_b 0.0579(16) 0.053(2) 0.0396(14) 0.0002(16) 0.0085(12) 0.0195(17)
C11B_b 0.027(3) 0.041(3) 0.0499(18) 0.0143(19) 0.0092(17) 0.0078(13)
C12B_b 0.0394(10) 0.043(2) 0.037(4) 0.017(3) 0.014(3) 0.0041(13)
C13B_b 0.050(2) 0.0462(16) 0.027(4) 0.019(3) 0.018(3) 0.0183(17)
C14B_b 0.045(3) 0.028(3) 0.032(2) 0.007(2) 0.0148(18) 0.009(2)
C15B_b 0.048(3) 0.037(4) 0.0473(16) 0.007(3) 0.005(2) -0.011(2)

loop_
_atom_type_symbol
_atom_type_description
_atom_type_scat_dispersion_real
_atom_type_scat_dispersion_imag
_atom_type_scat_source
C C 0.0181 0.0091 'International Tables Vol C Tables 4.2.6.8 and 6.1.1.4'
H H 0.0000 0.0000 'International Tables Vol C Tables 4.2.6.8 and 6.1.1.4'
O O 0.0492 0.0322 'International Tables Vol C Tables 4.2.6.8 and 6.1.1.4'
F F 0.0727 0.0534 'International Tables Vol C Tables 4.2.6.8 and 6.1.1.4'
Na Na 0.1353 0.1239 'International Tables Vol C Tables 4.2.6.8 and 6.1.1.4'

loop_
_geom_angle_atom_site_label_1
_geom_angle_atom_site_label_2
_geom_angle_atom_site_label_3
_geom_angle
O2 Na1 O1 76.66(5)
O2 Na1 O6B_b 86.0(10)
O1 Na1 O6B_b 141.8(9)
O2 Na1 O7B_b 116.5(6)
O1 Na1 O7B_b 91.2(8)
O6B_b Na1 O7B_b 66.5(13)
O2 Na1 O4B_b 80.6(2)
O1 Na1 O4B_b 86.8(2)
O6B_b Na1 O4B_b 123.9(10)
O7B_b Na1 O4B_b 161.9(7)
O2 Na1 O7A_a 110.60(15)
O1 Na1 O7A_a 87.9(2)
O2 Na1 O4A_a 98.26(8)
O1 Na1 O4A_a 90.82(7)
O7A_a Na1 O4A_a 149.92(18)
O2 Na1 O6A_a 84.1(3)
O1 Na1 O6A_a 138.7(2)
O7A_a Na1 O6A_a 65.2(3)
O4A_a Na1 O6A_a 128.3(2)
O2 Na1 O5A_a 83.87(8)
O1 Na1 O5A_a 145.94(10)
O7A_a Na1 O5A_a 125.4(2)
O4A_a Na1 O5A_a 64.44(11)
O6A_a Na1 O5A_a 64.5(3)
O2 Na1 O3B_b 139.6(3)
O1 Na1 O3B_b 77.3(3)
O6B_b Na1 O3B_b 132.2(10)
O7B_b Na1 O3B_b 94.3(7)
O4B_b Na1 O3B_b 67.6(3)
O2 Na1 O3A_a 146.62(8)
O1 Na1 O3A_a 76.60(8)
O7A_a Na1 O3A_a 87.9(2)
O4A_a Na1 O3A_a 62.59(8)
O6A_a Na1 O3A_a 129.3(3)
O5A_a Na1 O3A_a 108.32(11)
O2 Na1 O5B_b 90.3(3)
O1 Na1 O5B_b 149.4(3)
O6B_b Na1 O5B_b 62.3(10)
O7B_b Na1 O5B_b 119.4(8)
O4B_b Na1 O5B_b 63.6(4)
O3B_b Na1 O5B_b 96.8(4)
C1 O1 Na1 127.50(11)
C3 O2 Na1 128.63(11)
O1 C1 C2 129.35(16)
O1 C1 C4 115.00(16)
C2 C1 C4 115.65(16)
C3 C2 C1 122.66(16)
O2 C3 C2 129.30(17)
O2 C3 C5 114.66(17)
C2 C3 C5 116.04(17)
F42_a C4 F41_a 107.1(6)
F48_c C4 F49_c 108.3(6)
F46_b C4 F44_b 110.4(6)
F48_c C4 F47_c 105.1(6)
F49_c C4 F47_c 105.9(6)
F42_a C4 F43_a 106.3(9)
F41_a C4 F43_a 102.8(8)
F46_b C4 F45_b 107.0(5)
F44_b C4 F45_b 101.9(5)
F46_b C4 C1 113.4(4)
F42_a C4 C1 115.8(7)
F48_c C4 C1 111.5(4)
F41_a C4 C1 111.4(6)
F49_c C4 C1 113.4(4)
F44_b C4 C1 109.6(4)
F47_c C4 C1 112.0(5)
F43_a C4 C1 112.5(8)
F45_b C4 C1 113.9(3)
F59_c C5 F57_c 115.1(10)
F56_b C5 F55_b 113.3(8)
F53_a C5 F51_a 108.2(18)
F53_a C5 F52_a 106.4(10)
F51_a C5 F52_a 101.3(13)
F59_c C5 F58_c 104.2(10)
F57_c C5 F58_c 99.0(6)
F56_b C5 F54_b 103.4(5)
F55_b C5 F54_b 99.4(5)
F59_c C5 C3 113.1(11)
F56_b C5 C3 117.9(5)
F53_a C5 C3 111.9(7)
F57_c C5 C3 117.8(4)
F55_b C5 C3 111.6(6)
F51_a C5 C3 111.7(14)
F52_a C5 C3 116.6(6)
F58_c C5 C3 104.9(4)
F54_b C5 C3 109.2(3)
C6A_a O3A_a C7A_a 109.2(4)
C6A_a O3A_a Na1 116.1(4)
C7A_a O3A_a Na1 99.9(2)
C9A_a O4A_a C8A_a 110.7(3)
C9A_a O4A_a Na1 119.07(18)
C8A_a O4A_a Na1 119.7(2)
C10A_a O5A_a C11A_a 111.8(5)
C10A_a O5A_a Na1 104.7(2)
C11A_a O5A_a Na1 107.4(4)
C12A_a O6A_a C13A_a 111.3(10)
C12A_a O6A_a Na1 118.5(5)
C13A_a O6A_a Na1 113.3(7)
C14A_a O7A_a C15A_a 111.2(7)
C14A_a O7A_a Na1 120.8(6)
C15A_a O7A_a Na1 121.8(7)
C8A_a C7A_a O3A_a 108.1(3)
C7A_a C8A_a O4A_a 108.1(3)
O4A_a C9A_a C10A_a 108.7(2)
O5A_a C10A_a C9A_a 106.7(3)
O5A_a C11A_a C12A_a 106.4(7)
O6A_a C12A_a C11A_a 106.7(8)
O6A_a C13A_a C14A_a 106.5(9)
O7A_a C14A_a C13A_a 109.0(7)
C6B_b O3B_b C7B_b 118.3(13)
C6B_b O3B_b Na1 115.9(14)
C7B_b O3B_b Na1 94.0(7)
C8B_b O4B_b C9B_b 113.3(11)
C8B_b O4B_b Na1 114.0(9)
C9B_b O4B_b Na1 113.5(6)
C11B_b O5B_b C10B_b 114(2)
C11B_b O5B_b Na1 95.4(16)
C10B_b O5B_b Na1 109.1(9)
C13B_b O6B_b C12B_b 115(4)
C13B_b O6B_b Na1 120(3)
C12B_b O6B_b Na1 119(2)
C15B_b O7B_b C14B_b 107(3)
C15B_b O7B_b Na1 122(3)
C14B_b O7B_b Na1 111(2)
C8B_b C7B_b O3B_b 110.4(13)
C7B_b C8B_b O4B_b 106.2(14)
C10B_b C9B_b O4B_b 116.6(10)
C9B_b C10B_b O5B_b 113.1(10)
O5B_b C11B_b C12B_b 112(3)
C11B_b C12B_b O6B_b 112(3)
C14B_b C13B_b O6B_b 114(4)
C13B_b C14B_b O7B_b 109(3)

loop_
_geom_bond_atom_site_label_1
_geom_bond_atom_site_label_2
_geom_bond_distance
Na1 O2 2.3406(14)
Na1 O1 2.3543(13)
Na1 O6B_b 2.37(3)
Na1 O7B_b 2.41(3)
Na1 O4B_b 2.448(9)
Na1 O7A_a 2.476(9)
Na1 O4A_a 2.503(2)
Na1 O6A_a 2.566(8)
Na1 O5A_a 2.599(4)
Na1 O3B_b 2.651(15)
Na1 O3A_a 2.833(4)
Na1 O5B_b 2.904(13)
O1 C1 1.234(2)
O2 C3 1.238(2)
C1 C2 1.400(3)
C1 C4 1.536(2)
C2 C3 1.396(3)
C3 C5 1.535(3)
C4 F46_b 1.242(7)
C4 F42_a 1.267(13)
C4 F48_c 1.318(11)
C4 F41_a 1.327(12)
C4 F49_c 1.332(8)
C4 F44_b 1.337(9)
C4 F47_c 1.355(12)
C4 F43_a 1.369(18)
C4 F45_b 1.388(10)
C5 F59_c 1.24(2)
C5 F56_b 1.248(9)
C5 F53_a 1.256(17)
C5 F57_c 1.263(9)
C5 F55_b 1.308(13)
C5 F51_a 1.31(3)
C5 F52_a 1.342(12)
C5 F58_c 1.490(11)
C5 F54_b 1.500(9)
O3A_a C6A_a 1.411(6)
O3A_a C7A_a 1.445(5)
O4A_a C9A_a 1.403(4)
O4A_a C8A_a 1.501(4)
O5A_a C10A_a 1.430(5)
O5A_a C11A_a 1.456(8)
O6A_a C12A_a 1.409(15)
O6A_a C13A_a 1.455(13)
O7A_a C14A_a 1.391(12)
O7A_a C15A_a 1.460(10)
C7A_a C8A_a 1.387(7)
C9A_a C10A_a 1.508(5)
C11A_a C12A_a 1.532(11)
C13A_a C14A_a 1.551(15)
O3B_b C6B_b 1.42(2)
O3B_b C7B_b 1.699(17)
O4B_b C8B_b 1.414(15)
O4B_b C9B_b 1.474(14)
O5B_b C11B_b 1.30(3)
O5B_b C10B_b 1.422(19)
O6B_b C13B_b 1.32(5)
O6B_b C12B_b 1.52(5)
O7B_b C15B_b 1.33(4)
O7B_b C14B_b 1.58(4)
C7B_b C8B_b 1.12(2)
C9B_b C10B_b 1.394(17)
C11B_b C12B_b 1.35(4)
C13B_b C14B_b 1.30(5)
